data_4107906
loop_
_publ_author_name
'Peng Liu'
'Sungwoo Hong'
'Steven M. Weinreb'

_publ_section_title
;
 Total Synthesis of the Securinega Alkaloid (-)-Secu'amamine A
;
_journal_name_full 'Journal of the American Chemical Society'
_journal_page_first 7562
_journal_page_last 7563
_journal_paper_doi 10.1021/ja802700z
_journal_volume 130
_journal_year 2008
_chemical_formula_moiety 'C14 H19 N O4'
_chemical_formula_sum 'C14 H19 N O4'
_chemical_formula_weight 265.30
_chemical_name_systematic
; 
 ? 
;
_space_group_IT_number 19
_symmetry_cell_setting orthorhombic
_symmetry_space_group_name_Hall 'P 2ac 2ab'
_symmetry_space_group_name_H-M 'P 21 21 21'
_atom_sites_solution_hydrogens geom
_atom_sites_solution_primary direct
_atom_sites_solution_secondary difmap
_audit_creation_method SHELXL-97
_cell_angle_alpha 90.00
_cell_angle_beta 90.00
_cell_angle_gamma 90.00
_cell_formula_units_Z 4
_cell_length_a 6.7443(19)
_cell_length_b 11.952(4)
_cell_length_c 15.773(5)
_cell_measurement_reflns_used 5645
_cell_measurement_temperature 103(2)
_cell_measurement_theta_max 28.105
_cell_measurement_theta_min 2.582
_cell_volume 1271.4(7)
_computing_cell_refinement 'Bruker SMART'
_computing_data_collection 'Bruker SMART'
_computing_data_reduction 'Bruker SAINT'
_computing_molecular_graphics 'Bruker SHELXTL'
_computing_publication_material 'Bruker SHELXTL'
_computing_structure_refinement 'SHELXL-97 (Sheldrick, 1997)'
_computing_structure_solution 'SHELXS-97 (Sheldrick, 1990)'
_diffrn_ambient_temperature 103(2)
_diffrn_measured_fraction_theta_full 0.997
_diffrn_measured_fraction_theta_max 0.997
_diffrn_measurement_device_type 'CCD area detector'
_diffrn_measurement_method 'phi and omega scans'
_diffrn_radiation_monochromator graphite
_diffrn_radiation_source 'fine-focus sealed tube'
_diffrn_radiation_type MoK\a
_diffrn_radiation_wavelength 0.71073
_diffrn_reflns_av_R_equivalents 0.0456
_diffrn_reflns_av_sigmaI/netI 0.0414
_diffrn_reflns_limit_h_max 8
_diffrn_reflns_limit_h_min -8
_diffrn_reflns_limit_k_max 15
_diffrn_reflns_limit_k_min -15
_diffrn_reflns_limit_l_max 20
_diffrn_reflns_limit_l_min -20
_diffrn_reflns_number 11586
_diffrn_reflns_theta_full 28.25
_diffrn_reflns_theta_max 28.25
_diffrn_reflns_theta_min 2.14
_exptl_absorpt_coefficient_mu 0.101
_exptl_absorpt_correction_T_max 0.989
_exptl_absorpt_correction_T_min 0.981
_exptl_absorpt_correction_type empirical
_exptl_absorpt_process_details SADABS
_exptl_crystal_colour colorless
_exptl_crystal_density_diffrn 1.386
_exptl_crystal_description plate
_exptl_crystal_F_000 568
_exptl_crystal_size_max 0.23
_exptl_crystal_size_mid 0.13
_exptl_crystal_size_min 0.07
_refine_diff_density_max 0.392
_refine_diff_density_min -0.217
_refine_diff_density_rms 0.054
_refine_ls_abs_structure_details 'Flack H D (1983), Acta Cryst. A39, 876-881'
_refine_ls_abs_structure_Flack -0.2(8)
_refine_ls_extinction_method none
_refine_ls_goodness_of_fit_ref 0.757
_refine_ls_hydrogen_treatment noref
_refine_ls_matrix_type full
_refine_ls_number_parameters 173
_refine_ls_number_reflns 3119
_refine_ls_number_restraints 0
_refine_ls_restrained_S_all 0.757
_refine_ls_R_factor_all 0.0417
_refine_ls_R_factor_gt 0.0399
_refine_ls_shift/su_max 0.001
_refine_ls_shift/su_mean 0.000
_refine_ls_structure_factor_coef Fsqd
_refine_ls_weighting_details 'calc w=1/[\s^2^(Fo^2^)+(0.0814P)^2^+0.7810P] where P=(Fo^2^+2Fc^2^)/3'
_refine_ls_weighting_scheme calc
_refine_ls_wR_factor_gt 0.0987
_refine_ls_wR_factor_ref 0.1008
_reflns_number_gt 3004
_reflns_number_total 3119
_reflns_threshold_expression >2sigma(I)
_cod_data_source_file ja802700z-file001.cif
_cod_data_source_block pxl1s
_cod_original_cell_volume 1271.4(6)
_cod_database_code 4107906

loop_
_symmetry_equiv_pos_as_xyz
'x, y, z'
'-x+1/2, -y, z+1/2'
'-x, y+1/2, -z+1/2'
'x+1/2, -y+1/2, -z'

loop_
_atom_site_label
_atom_site_type_symbol
_atom_site_fract_x
_atom_site_fract_y
_atom_site_fract_z
_atom_site_U_iso_or_equiv
_atom_site_adp_type
_atom_site_occupancy
_atom_site_symmetry_multiplicity
_atom_site_calc_flag
_atom_site_refinement_flags
C1 C 1.0486(2) 0.63866(11) 0.79437(9) 0.0135(3) Uani 1 1 d .
C2 C 0.8593(2) 0.66660(12) 0.74811(9) 0.0149(3) Uani 1 1 d .
H2A H 0.8723 0.6497 0.6869 0.018 Uiso 1 1 calc R
H2B H 0.8266 0.7469 0.7548 0.018 Uiso 1 1 calc R
C3 C 0.6992(2) 0.59375(11) 0.78828(8) 0.0122(3) Uani 1 1 d .
H3 H 0.5999 0.6434 0.8166 0.015 Uiso 1 1 calc R
C4 C 0.5912(2) 0.51720(12) 0.72669(9) 0.0150(3) Uani 1 1 d .
C5 C 0.4761(2) 0.42184(12) 0.76616(9) 0.0160(3) Uani 1 1 d .
H5A H 0.4430 0.3666 0.7216 0.019 Uiso 1 1 calc R
H5B H 0.3500 0.4512 0.7893 0.019 Uiso 1 1 calc R
C6 C 0.5928(2) 0.36142(11) 0.83884(9) 0.0138(3) Uani 1 1 d .
H6 H 0.5901 0.2791 0.8275 0.017 Uiso 1 1 calc R
C7 C 0.8082(2) 0.40021(11) 0.83712(9) 0.0136(3) Uani 1 1 d .
H7A H 0.8870 0.3585 0.8796 0.016 Uiso 1 1 calc R
H7B H 0.8666 0.3869 0.7804 0.016 Uiso 1 1 calc R
C8 C 0.7263(2) 0.54769(11) 0.94587(8) 0.0125(3) Uani 1 1 d .
H8 H 0.8138 0.5136 0.9900 0.015 Uiso 1 1 calc R
C9 C 0.5173(2) 0.49756(11) 0.95117(8) 0.0123(3) Uani 1 1 d .
H9 H 0.4268 0.5399 0.9126 0.015 Uiso 1 1 calc R
C10 C 0.4227(2) 0.48955(12) 1.03928(9) 0.0176(3) Uani 1 1 d .
H10A H 0.3442 0.5575 1.0521 0.021 Uiso 1 1 calc R
H10B H 0.5252 0.4799 1.0836 0.021 Uiso 1 1 calc R
C11 C 0.2874(3) 0.38520(13) 1.03394(10) 0.0223(3) Uani 1 1 d .
H11A H 0.3196 0.3315 1.0797 0.027 Uiso 1 1 calc R
H11B H 0.1461 0.4068 1.0389 0.027 Uiso 1 1 calc R
C12 C 0.3292(2) 0.33398(12) 0.94714(10) 0.0169(3) Uani 1 1 d .
H12A H 0.3339 0.2513 0.9504 0.020 Uiso 1 1 calc R
H12B H 0.2271 0.3564 0.9054 0.020 Uiso 1 1 calc R
N1 N 0.52330(18) 0.38016(10) 0.92487(7) 0.0127(2) Uani 1 1 d .
C14 C 0.7418(3) 0.70447(13) 1.03988(10) 0.0242(3) Uani 1 1 d .
H14A H 0.6273 0.6790 1.0729 0.036 Uiso 1 1 calc R
H14B H 0.7469 0.7864 1.0404 0.036 Uiso 1 1 calc R
H14C H 0.8637 0.6744 1.0648 0.036 Uiso 1 1 calc R
C13 C 0.8093(2) 0.52454(11) 0.85750(8) 0.0120(3) Uani 1 1 d .
O1 O 1.21126(16) 0.67494(9) 0.78188(7) 0.0195(2) Uani 1 1 d .
O2 O 1.01503(15) 0.56176(8) 0.85532(6) 0.0144(2) Uani 1 1 d .
O3 O 0.72349(17) 0.66604(8) 0.95475(6) 0.0177(2) Uani 1 1 d .
O4 O 0.59766(17) 0.53213(10) 0.65113(7) 0.0220(2) Uani 1 1 d .

loop_
_atom_site_aniso_label
_atom_site_aniso_U_11
_atom_site_aniso_U_22
_atom_site_aniso_U_33
_atom_site_aniso_U_23
_atom_site_aniso_U_13
_atom_site_aniso_U_12
C1 0.0154(7) 0.0105(6) 0.0147(6) -0.0009(5) 0.0023(5) 0.0010(5)
C2 0.0131(6) 0.0149(6) 0.0168(6) 0.0037(5) 0.0008(5) -0.0001(5)
C3 0.0124(6) 0.0116(6) 0.0126(6) 0.0019(5) 0.0003(5) 0.0007(5)
C4 0.0125(6) 0.0156(6) 0.0168(6) -0.0005(5) -0.0018(5) 0.0035(5)
C5 0.0146(7) 0.0174(6) 0.0160(6) -0.0023(5) -0.0024(5) -0.0023(5)
C6 0.0133(6) 0.0101(6) 0.0180(6) -0.0015(5) -0.0004(5) 0.0008(5)
C7 0.0113(6) 0.0117(6) 0.0178(6) 0.0001(5) 0.0010(5) 0.0018(5)
C8 0.0150(6) 0.0100(6) 0.0126(6) 0.0008(5) -0.0013(5) -0.0014(5)
C9 0.0127(6) 0.0107(6) 0.0134(5) -0.0005(5) 0.0022(5) 0.0012(5)
C10 0.0217(7) 0.0160(6) 0.0151(6) 0.0014(5) 0.0051(5) -0.0014(6)
C11 0.0229(8) 0.0210(7) 0.0230(7) -0.0002(6) 0.0090(6) -0.0067(6)
C12 0.0135(6) 0.0150(6) 0.0223(7) 0.0010(5) 0.0023(5) -0.0027(5)
N1 0.0117(5) 0.0102(5) 0.0163(5) 0.0006(4) 0.0017(4) -0.0017(4)
C14 0.0364(10) 0.0189(7) 0.0174(7) -0.0064(6) 0.0026(6) -0.0062(6)
C13 0.0090(6) 0.0122(6) 0.0148(6) 0.0013(5) -0.0004(5) -0.0003(5)
O1 0.0147(5) 0.0199(5) 0.0240(5) 0.0047(4) 0.0014(4) -0.0030(4)
O2 0.0105(5) 0.0141(4) 0.0186(5) 0.0046(3) -0.0013(4) -0.0012(4)
O3 0.0268(6) 0.0103(5) 0.0161(5) -0.0011(4) 0.0003(4) -0.0026(4)
O4 0.0240(6) 0.0266(6) 0.0154(5) 0.0007(4) -0.0036(4) -0.0014(5)

loop_
_atom_type_symbol
_atom_type_description
_atom_type_scat_dispersion_real
_atom_type_scat_dispersion_imag
_atom_type_scat_source
C C 0.0033 0.0016 'International Tables Vol C Tables 4.2.6.8 and 6.1.1.4'
H H 0.0000 0.0000 'International Tables Vol C Tables 4.2.6.8 and 6.1.1.4'
N N 0.0061 0.0033 'International Tables Vol C Tables 4.2.6.8 and 6.1.1.4'
O O 0.0106 0.0060 'International Tables Vol C Tables 4.2.6.8 and 6.1.1.4'

loop_
_geom_angle_atom_site_label_1
_geom_angle_atom_site_label_2
_geom_angle_atom_site_label_3
_geom_angle
O1 C1 O2 121.20(13)
O1 C1 C2 128.08(13)
O2 C1 C2 110.72(11)
C1 C2 C3 105.78(11)
C1 C2 H2A 110.6
C3 C2 H2A 110.6
C1 C2 H2B 110.6
C3 C2 H2B 110.6
H2A C2 H2B 108.7
C4 C3 C2 114.67(12)
C4 C3 C13 110.89(11)
C2 C3 C13 104.89(11)
C4 C3 H3 108.7
C2 C3 H3 108.7
C13 C3 H3 108.7
O4 C4 C5 122.46(13)
O4 C4 C3 121.68(14)
C5 C4 C3 115.87(12)
C4 C5 C6 112.98(12)
C4 C5 H5A 109.0
C6 C5 H5A 109.0
C4 C5 H5B 109.0
C6 C5 H5B 109.0
H5A C5 H5B 107.8
N1 C6 C7 106.08(11)
N1 C6 C5 116.75(12)
C7 C6 C5 108.99(11)
N1 C6 H6 108.3
C7 C6 H6 108.3
C5 C6 H6 108.3
C13 C7 C6 107.34(11)
C13 C7 H7A 110.2
C6 C7 H7A 110.2
C13 C7 H7B 110.2
C6 C7 H7B 110.2
H7A C7 H7B 108.5
O3 C8 C13 105.96(11)
O3 C8 C9 111.79(11)
C13 C8 C9 108.42(11)
O3 C8 H8 110.2
C13 C8 H8 110.2
C9 C8 H8 110.2
N1 C9 C10 102.04(10)
N1 C9 C8 109.50(11)
C10 C9 C8 117.17(11)
N1 C9 H9 109.3
C10 C9 H9 109.3
C8 C9 H9 109.3
C9 C10 C11 104.28(12)
C9 C10 H10A 110.9
C11 C10 H10A 110.9
C9 C10 H10B 110.9
C11 C10 H10B 110.9
H10A C10 H10B 108.9
C12 C11 C10 105.26(12)
C12 C11 H11A 110.7
C10 C11 H11A 110.7
C12 C11 H11B 110.7
C10 C11 H11B 110.7
H11A C11 H11B 108.8
N1 C12 C11 103.25(11)
N1 C12 H12A 111.1
C11 C12 H12A 111.1
N1 C12 H12B 111.1
C11 C12 H12B 111.1
H12A C12 H12B 109.1
C6 N1 C9 114.92(11)
C6 N1 C12 117.03(11)
C9 N1 C12 105.60(11)
O3 C14 H14A 109.5
O3 C14 H14B 109.5
H14A C14 H14B 109.5
O3 C14 H14C 109.5
H14A C14 H14C 109.5
H14B C14 H14C 109.5
O2 C13 C7 107.34(11)
O2 C13 C8 108.38(11)
C7 C13 C8 111.61(11)
O2 C13 C3 105.96(10)
C7 C13 C3 111.61(11)
C8 C13 C3 111.63(11)
C1 O2 C13 112.61(10)
C8 O3 C14 114.37(11)

loop_
_geom_bond_atom_site_label_1
_geom_bond_atom_site_label_2
_geom_bond_distance
C1 O1 1.1962(19)
C1 O2 1.3491(16)
C1 C2 1.508(2)
C2 C3 1.5248(19)
C2 H2A 0.9900
C2 H2B 0.9900
C3 C4 1.5203(19)
C3 C13 1.5582(18)
C3 H3 1.0000
C4 O4 1.2060(18)
C4 C5 1.513(2)
C5 C6 1.567(2)
C5 H5A 0.9900
C5 H5B 0.9900
C6 N1 1.4531(18)
C6 C7 1.525(2)
C6 H6 1.0000
C7 C13 1.5203(19)
C7 H7A 0.9900
C7 H7B 0.9900
C8 O3 1.4216(16)
C8 C13 1.5274(18)
C8 C9 1.5335(19)
C8 H8 1.0000
C9 N1 1.4637(17)
C9 C10 1.5323(19)
C9 H9 1.0000
C10 C11 1.548(2)
C10 H10A 0.9900
C10 H10B 0.9900
C11 C12 1.526(2)
C11 H11A 0.9900
C11 H11B 0.9900
C12 N1 1.4636(18)
C12 H12A 0.9900
C12 H12B 0.9900
C14 O3 1.4245(18)
C14 H14A 0.9800
C14 H14B 0.9800
C14 H14C 0.9800
C13 O2 1.4574(17)

loop_
_geom_torsion_atom_site_label_1
_geom_torsion_atom_site_label_2
_geom_torsion_atom_site_label_3
_geom_torsion_atom_site_label_4
_geom_torsion
O1 C1 C2 C3 178.28(14)
O2 C1 C2 C3 -0.89(15)
C1 C2 C3 C4 -122.36(12)
C1 C2 C3 C13 -0.49(14)
C2 C3 C4 O4 -16.91(19)
C13 C3 C4 O4 -135.46(14)
C2 C3 C4 C5 163.09(12)
C13 C3 C4 C5 44.54(16)
O4 C4 C5 C6 136.51(14)
C3 C4 C5 C6 -43.49(17)
C4 C5 C6 N1 108.28(14)
C4 C5 C6 C7 -11.81(16)
N1 C6 C7 C13 -62.10(13)
C5 C6 C7 C13 64.38(14)
O3 C8 C9 N1 168.67(11)
C13 C8 C9 N1 52.23(13)
O3 C8 C9 C10 -75.83(15)
C13 C8 C9 C10 167.73(11)
N1 C9 C10 C11 -29.72(15)
C8 C9 C10 C11 -149.26(12)
C9 C10 C11 C12 5.59(16)
C10 C11 C12 N1 20.67(15)
C7 C6 N1 C9 64.38(14)
C5 C6 N1 C9 -57.26(16)
C7 C6 N1 C12 -170.88(11)
C5 C6 N1 C12 67.49(16)
C10 C9 N1 C6 175.21(12)
C8 C9 N1 C6 -59.98(14)
C10 C9 N1 C12 44.67(14)
C8 C9 N1 C12 169.48(11)
C11 C12 N1 C6 -170.50(12)
C11 C12 N1 C9 -41.19(14)
C6 C7 C13 O2 -179.64(10)
C6 C7 C13 C8 61.74(14)
C6 C7 C13 C3 -63.94(14)
O3 C8 C13 O2 65.69(13)
C9 C8 C13 O2 -174.16(10)
O3 C8 C13 C7 -176.31(11)
C9 C8 C13 C7 -56.16(14)
O3 C8 C13 C3 -50.63(14)
C9 C8 C13 C3 69.51(14)
C4 C3 C13 O2 125.89(12)
C2 C3 C13 O2 1.58(14)
C4 C3 C13 C7 9.36(16)
C2 C3 C13 C7 -114.96(12)
C4 C3 C13 C8 -116.31(12)
C2 C3 C13 C8 119.37(12)
O1 C1 O2 C13 -177.19(13)
C2 C1 O2 C13 2.04(15)
C7 C13 O2 C1 117.10(12)
C8 C13 O2 C1 -122.22(12)
C3 C13 O2 C1 -2.29(14)
C13 C8 O3 C14 -152.01(13)
C9 C8 O3 C14 90.07(15)
